data_9005283
loop_
_publ_author_name
'Dusausoy, Y.'
'Ghermani, N. E.'
'Podor, R.'
'Cuney, M.'

_publ_section_title
;
 Low-temperature ordered phase of CaU(PO4)2:
 synthesis and crystal structure
;
_journal_name_full 'European Journal of Mineralogy'
_journal_page_first 667
_journal_page_last 673
_journal_volume 8
_journal_year 1996
_chemical_formula_structural CaU(PO4)2
_chemical_formula_sum 'Ca O8 P2 U'
_space_group_IT_number 62
_symmetry_space_group_name_Hall '-P 2ac 2n'
_symmetry_space_group_name_H-M 'P n m a'
_cell_angle_alpha 90
_cell_angle_beta 90
_cell_angle_gamma 90
_cell_length_a 13.926
_cell_length_b 6.958
_cell_length_c 6.136
_cell_formula_units_Z 4
_cell_volume 594.561
_database_code_amcsd 0006629
_exptl_crystal_density_diffrn 5.229
_cod_original_formula_sum 'Ca U P2 O8'
_cod_database_code 9005283
_amcsd_formula_title CaU(PO4)2

loop_
_space_group_symop_operation_xyz
x,y,z
x,1/2-y,z
-x,1/2+y,-z
1/2-x,1/2+y,1/2+z
1/2+x,1/2-y,1/2-z
1/2+x,y,1/2-z
1/2-x,-y,1/2+z
-x,-y,-z

loop_
_atom_site_label
_atom_site_fract_x
_atom_site_fract_y
_atom_site_fract_z
_atom_site_U_iso_or_equiv
Ca 0.11710 0.25000 0.39220 0.00557
U 0.37140 0.25000 0.62450 0.00393
P1 0.37030 0.25000 0.12520 0.00532
P2 0.12690 0.25000 0.89440 0.00418
O1 0.20810 0.25000 0.72520 0.00874
O2 0.03250 0.25000 0.76500 0.00760
O3 0.13110 0.07250 0.04530 0.00887
O4 0.36880 0.07810 0.96700 0.00899
O5 0.28680 0.25000 0.29320 0.00975
O6 0.45960 0.25000 0.26960 0.00735

loop_
_cod_related_entry_id
_cod_related_entry_database
_cod_related_entry_code
1 AMCSD 0006629
